data_7039339
loop_
_publ_author_name
'Li, Shanshan'
'Sun, Jing'
'Zhang, Zhizhi'
'Xie, Ruixia'
'Fang, Xiangchen'
'Zhou, Mingdong'

_publ_section_title
;
 Carboxylation of terminal alkynes with CO2 using novel silver
 N-heterocyclic carbene complexes.
;
_journal_issue 26
_journal_name_full 'Dalton transactions (Cambridge, England : 2003)'
_journal_page_first 10577
_journal_page_last 10584
_journal_paper_doi 10.1039/c6dt01746k
_journal_volume 45
_journal_year 2016
_chemical_formula_sum 'C19 H20 Ag Cl N2 O2'
_chemical_formula_weight 451.69
_chemical_name_systematic
; 
 ? 
;
_space_group_crystal_system monoclinic
_space_group_IT_number 14
_space_group_name_Hall '-P 2ybc'
_space_group_name_H-M_alt 'P 1 21/c 1'
_symmetry_space_group_name_Hall '-P 2ybc'
_symmetry_space_group_name_H-M 'P 1 21/c 1'
_atom_sites_solution_hydrogens geom
_audit_creation_method SHELXL-2013
_audit_update_record
;
2015-07-19 deposited with the CCDC.
2016-05-27 downloaded from the CCDC.
;
_cell_angle_alpha 90
_cell_angle_beta 114.739(2)
_cell_angle_gamma 90
_cell_formula_units_Z 4
_cell_length_a 15.9786(19)
_cell_length_b 7.8790(9)
_cell_length_c 15.8991(18)
_cell_measurement_reflns_used 4217
_cell_measurement_temperature 203(2)
_cell_measurement_theta_max 27.38
_cell_measurement_theta_min 2.81
_cell_volume 1817.9(4)
_computing_cell_refinement 'Bruker SAINT'
_computing_data_collection 'Bruker APEX2'
_computing_data_reduction 'Bruker SAINT'
_computing_molecular_graphics 'Bruker SHELXTL'
_computing_publication_material 'Bruker SHELXTL'
_computing_structure_refinement 'SHELXL-2013 (Sheldrick, 2013)'
_computing_structure_solution 'SHELXS-97 (Sheldrick, 2008)'
_diffrn_ambient_temperature 203(2)
_diffrn_measured_fraction_theta_full 0.990
_diffrn_measured_fraction_theta_max 0.990
_diffrn_measurement_device_type 'Bruker APEX-II CCD'
_diffrn_measurement_method '\f and \w scans'
_diffrn_radiation_type MoK\a
_diffrn_radiation_wavelength 0.71073
_diffrn_reflns_av_R_equivalents 0.0306
_diffrn_reflns_av_unetI/netI 0.0339
_diffrn_reflns_Laue_measured_fraction_full 0.990
_diffrn_reflns_Laue_measured_fraction_max 0.990
_diffrn_reflns_limit_h_max 20
_diffrn_reflns_limit_h_min -19
_diffrn_reflns_limit_k_max 9
_diffrn_reflns_limit_k_min -10
_diffrn_reflns_limit_l_max 17
_diffrn_reflns_limit_l_min -20
_diffrn_reflns_number 12663
_diffrn_reflns_point_group_measured_fraction_full 0.990
_diffrn_reflns_point_group_measured_fraction_max 0.990
_diffrn_reflns_theta_full 25.242
_diffrn_reflns_theta_max 27.488
_diffrn_reflns_theta_min 2.572
_exptl_absorpt_coefficient_mu 1.270
_exptl_absorpt_correction_T_max 0.746
_exptl_absorpt_correction_T_min 0.673
_exptl_absorpt_correction_type multi-scan
_exptl_absorpt_process_details sadabs
_exptl_crystal_colour colourless
_exptl_crystal_density_diffrn 1.650
_exptl_crystal_description block
_exptl_crystal_F_000 912
_exptl_crystal_size_max 0.180
_exptl_crystal_size_mid 0.140
_exptl_crystal_size_min 0.040
_refine_diff_density_max 0.754
_refine_diff_density_min -0.676
_refine_diff_density_rms 0.125
_refine_ls_extinction_method none
_refine_ls_goodness_of_fit_ref 1.165
_refine_ls_hydrogen_treatment constr
_refine_ls_matrix_type full
_refine_ls_number_parameters 228
_refine_ls_number_reflns 4129
_refine_ls_number_restraints 0
_refine_ls_restrained_S_all 1.165
_refine_ls_R_factor_all 0.0484
_refine_ls_R_factor_gt 0.0373
_refine_ls_shift/su_max 0.002
_refine_ls_shift/su_mean 0.000
_refine_ls_structure_factor_coef Fsqd
_refine_ls_weighting_details
; 
 w=1/[\s^2^(Fo^2^)+(0.0583P)^2^+4.1976P] 
 where P=(Fo^2^+2Fc^2^)/3 
;
_refine_ls_weighting_scheme calc
_refine_ls_wR_factor_gt 0.1230
_refine_ls_wR_factor_ref 0.1293
_reflns_Friedel_coverage 0.000
_reflns_number_gt 3413
_reflns_number_total 4129
_reflns_threshold_expression 'I > 2\s(I)'
_cod_data_source_file c6dt01746k2.cif
_cod_data_source_block mo_50514aa
_cod_depositor_comments 'Adding full bibliography for 7039337--7039340.cif.'
_cod_database_code 7039339
_shelx_space_group_comment
; 
The symmetry employed for this shelxl refinement is uniquely defined 
by the following loop, which should always be used as a source of 
symmetry information in preference to the above space-group names. 
They are only intended as comments. 
;
_shelx_estimated_absorpt_t_min 0.804
_shelx_estimated_absorpt_t_max 0.951
_shelxl_version_number 2013-2

loop_
_space_group_symop_operation_xyz
'x, y, z'
'-x, y+1/2, -z+1/2'
'-x, -y, -z'
'x, -y-1/2, z-1/2'

loop_
_atom_site_label
_atom_site_type_symbol
_atom_site_fract_x
_atom_site_fract_y
_atom_site_fract_z
_atom_site_U_iso_or_equiv
_atom_site_adp_type
_atom_site_occupancy
_atom_site_site_symmetry_order
_atom_site_calc_flag
_atom_site_refinement_flags_posn
_atom_site_refinement_flags_adp
Ag1 Ag 0.27220(2) 0.54591(4) 0.20793(2) 0.02714(13) Uani 1 1 d . .
Cl1 Cl 0.27579(10) 0.48055(18) 0.35285(8) 0.0400(3) Uani 1 1 d . .
N1 N 0.2147(2) 0.6587(5) 0.0010(2) 0.0217(7) Uani 1 1 d . .
N2 N 0.2716(2) 0.4098(5) 0.0279(2) 0.0212(7) Uani 1 1 d . .
O1 O -0.0874(2) 1.1709(5) -0.1897(2) 0.0383(8) Uani 1 1 d . .
O2 O 0.6024(2) 0.3874(5) 0.3628(2) 0.0329(7) Uani 1 1 d . .
C1 C 0.2530(3) 0.5445(5) 0.0689(3) 0.0227(8) Uani 1 1 d . .
C2 C 0.2100(3) 0.5981(6) -0.0824(3) 0.0275(9) Uani 1 1 d . .
H2 H 0.1868 0.6555 -0.1395 0.033 Uiso 1 1 calc R U
C3 C 0.2455(3) 0.4399(6) -0.0652(3) 0.0263(9) Uani 1 1 d . .
H3 H 0.2514 0.3646 -0.1083 0.032 Uiso 1 1 calc R U
C4 C 0.1805(3) 0.8266(6) 0.0120(3) 0.0264(9) Uani 1 1 d . .
H4A H 0.2146 0.9143 -0.0043 0.032 Uiso 1 1 calc R U
H4B H 0.1920 0.8429 0.0770 0.032 Uiso 1 1 calc R U
C5 C 0.0788(3) 0.8474(6) -0.0479(3) 0.0228(8) Uani 1 1 d . .
C6 C 0.0459(3) 1.0002(6) -0.0920(3) 0.0236(8) Uani 1 1 d . .
H6 H 0.0871 1.0892 -0.0860 0.028 Uiso 1 1 calc R U
C7 C -0.0483(3) 1.0230(6) -0.1453(3) 0.0288(9) Uani 1 1 d . .
C8 C -0.1079(3) 0.8907(7) -0.1546(3) 0.0344(11) Uani 1 1 d . .
H8 H -0.1713 0.9048 -0.1910 0.041 Uiso 1 1 calc R U
C9 C -0.0753(3) 0.7377(7) -0.1110(4) 0.0378(11) Uani 1 1 d . .
H9 H -0.1166 0.6482 -0.1178 0.045 Uiso 1 1 calc R U
C10 C 0.0178(3) 0.7155(6) -0.0573(3) 0.0311(10) Uani 1 1 d . .
H10 H 0.0399 0.6115 -0.0272 0.037 Uiso 1 1 calc R U
C11 C -0.0277(4) 1.3027(7) -0.1909(4) 0.0452(13) Uani 1 1 d . .
H11A H 0.0128 1.3338 -0.1279 0.068 Uiso 1 1 calc R U
H11B H -0.0639 1.4007 -0.2228 0.068 Uiso 1 1 calc R U
H11C H 0.0088 1.2641 -0.2230 0.068 Uiso 1 1 calc R U
C12 C 0.3230(3) 0.2595(5) 0.0775(3) 0.0250(9) Uani 1 1 d . .
H12A H 0.3140 0.1669 0.0334 0.030 Uiso 1 1 calc R U
H12B H 0.2996 0.2222 0.1224 0.030 Uiso 1 1 calc R U
C13 C 0.4248(3) 0.2993(5) 0.1274(3) 0.0226(8) Uani 1 1 d . .
C14 C 0.4653(3) 0.3182(5) 0.2241(3) 0.0230(8) Uani 1 1 d . .
H14 H 0.4302 0.2994 0.2581 0.028 Uiso 1 1 calc R U
C15 C 0.5572(3) 0.3647(6) 0.2692(3) 0.0263(9) Uani 1 1 d . .
C16 C 0.6090(3) 0.3888(6) 0.2187(3) 0.0313(10) Uani 1 1 d . .
H16 H 0.6716 0.4183 0.2493 0.038 Uiso 1 1 calc R U
C17 C 0.5691(3) 0.3695(7) 0.1241(4) 0.0372(11) Uani 1 1 d . .
H17 H 0.6046 0.3869 0.0904 0.045 Uiso 1 1 calc R U
C18 C 0.4773(3) 0.3250(6) 0.0780(3) 0.0304(10) Uani 1 1 d . .
H18 H 0.4507 0.3123 0.0132 0.036 Uiso 1 1 calc R U
C19 C 0.5536(4) 0.3484(8) 0.4163(3) 0.0447(13) Uani 1 1 d . .
H19A H 0.5017 0.4253 0.4003 0.067 Uiso 1 1 calc R U
H19B H 0.5941 0.3605 0.4815 0.067 Uiso 1 1 calc R U
H19C H 0.5312 0.2325 0.4040 0.067 Uiso 1 1 calc R U

loop_
_atom_site_aniso_label
_atom_site_aniso_U_11
_atom_site_aniso_U_22
_atom_site_aniso_U_33
_atom_site_aniso_U_23
_atom_site_aniso_U_13
_atom_site_aniso_U_12
Ag1 0.0313(2) 0.0308(2) 0.01892(18) -0.00030(13) 0.01003(13) -0.00088(14)
Cl1 0.0535(7) 0.0455(7) 0.0232(5) 0.0034(5) 0.0182(5) -0.0059(6)
N1 0.0170(15) 0.0236(18) 0.0219(16) 0.0003(14) 0.0057(13) -0.0002(13)
N2 0.0196(16) 0.0252(18) 0.0186(16) -0.0010(13) 0.0077(13) -0.0009(13)
O1 0.0360(18) 0.037(2) 0.0342(18) 0.0092(15) 0.0075(14) 0.0113(15)
O2 0.0285(16) 0.0349(19) 0.0282(16) -0.0010(14) 0.0048(13) -0.0019(14)
C1 0.0197(18) 0.020(2) 0.0211(19) -0.0003(16) 0.0011(15) -0.0034(15)
C2 0.027(2) 0.036(2) 0.0192(19) 0.0042(18) 0.0093(17) 0.0055(18)
C3 0.025(2) 0.034(2) 0.0177(19) -0.0018(17) 0.0068(16) 0.0044(18)
C4 0.0198(19) 0.023(2) 0.030(2) -0.0017(17) 0.0047(16) 0.0001(16)
C5 0.0192(18) 0.025(2) 0.0225(19) -0.0034(16) 0.0073(15) -0.0014(16)
C6 0.022(2) 0.025(2) 0.025(2) -0.0012(17) 0.0114(17) -0.0013(16)
C7 0.029(2) 0.033(2) 0.022(2) -0.0015(18) 0.0077(17) 0.0077(19)
C8 0.020(2) 0.046(3) 0.034(2) -0.008(2) 0.0084(18) 0.002(2)
C9 0.024(2) 0.036(3) 0.052(3) -0.010(2) 0.014(2) -0.009(2)
C10 0.029(2) 0.026(2) 0.037(2) -0.0026(19) 0.0119(19) -0.0004(18)
C11 0.056(3) 0.037(3) 0.041(3) 0.011(2) 0.019(3) 0.009(3)
C12 0.025(2) 0.020(2) 0.026(2) -0.0003(16) 0.0062(16) -0.0030(16)
C13 0.0231(19) 0.018(2) 0.025(2) 0.0014(16) 0.0083(16) 0.0032(15)
C14 0.0229(19) 0.023(2) 0.024(2) 0.0022(16) 0.0102(16) -0.0004(16)
C15 0.025(2) 0.020(2) 0.029(2) 0.0019(17) 0.0063(17) 0.0025(17)
C16 0.022(2) 0.027(2) 0.044(3) 0.005(2) 0.0132(19) 0.0025(18)
C17 0.029(2) 0.048(3) 0.039(3) 0.005(2) 0.019(2) 0.003(2)
C18 0.032(2) 0.037(3) 0.023(2) 0.0004(19) 0.0129(18) 0.004(2)
C19 0.045(3) 0.057(4) 0.026(2) -0.007(2) 0.009(2) -0.011(3)

loop_
_atom_type_symbol
_atom_type_description
_atom_type_scat_dispersion_real
_atom_type_scat_dispersion_imag
_atom_type_scat_source
C C 0.0033 0.0016 'International Tables Vol C Tables 4.2.6.8 and 6.1.1.4'
H H 0.0000 0.0000 'International Tables Vol C Tables 4.2.6.8 and 6.1.1.4'
N N 0.0061 0.0033 'International Tables Vol C Tables 4.2.6.8 and 6.1.1.4'
O O 0.0106 0.0060 'International Tables Vol C Tables 4.2.6.8 and 6.1.1.4'
Cl Cl 0.1484 0.1585 'International Tables Vol C Tables 4.2.6.8 and 6.1.1.4'
Ag Ag -0.8971 1.1015 'International Tables Vol C Tables 4.2.6.8 and 6.1.1.4'

loop_
_geom_angle_atom_site_label_1
_geom_angle_atom_site_label_2
_geom_angle_atom_site_label_3
_geom_angle
C1 Ag1 Cl1 165.55(12)
C1 N1 C2 111.4(4)
C1 N1 C4 125.2(4)
C2 N1 C4 123.4(4)
C1 N2 C3 110.9(4)
C1 N2 C12 124.4(3)
C3 N2 C12 124.3(4)
C7 O1 C11 117.8(4)
C15 O2 C19 117.0(4)
N1 C1 N2 105.0(4)
N1 C1 Ag1 131.3(3)
N2 C1 Ag1 123.4(3)
C3 C2 N1 106.0(4)
C2 C3 N2 106.8(4)
N1 C4 C5 112.3(3)
C6 C5 C10 119.8(4)
C6 C5 C4 119.7(4)
C10 C5 C4 120.5(4)
C5 C6 C7 120.4(4)
O1 C7 C8 116.3(4)
O1 C7 C6 124.5(4)
C8 C7 C6 119.2(4)
C7 C8 C9 120.6(4)
C8 C9 C10 120.2(5)
C9 C10 C5 119.8(5)
N2 C12 C13 110.6(3)
C18 C13 C14 119.8(4)
C18 C13 C12 120.4(4)
C14 C13 C12 119.8(4)
C15 C14 C13 119.8(4)
O2 C15 C16 116.1(4)
O2 C15 C14 124.1(4)
C16 C15 C14 119.8(4)
C17 C16 C15 120.2(4)
C16 C17 C18 120.8(4)
C17 C18 C13 119.7(4)

loop_
_geom_bond_atom_site_label_1
_geom_bond_atom_site_label_2
_geom_bond_distance
Ag1 C1 2.101(4)
Ag1 Cl1 2.3381(12)
N1 C1 1.340(5)
N1 C2 1.382(5)
N1 C4 1.470(6)
N2 C1 1.342(6)
N2 C3 1.380(5)
N2 C12 1.469(5)
O1 C7 1.370(6)
O1 C11 1.416(7)
O2 C15 1.367(5)
O2 C19 1.408(6)
C2 C3 1.350(6)
C4 C5 1.509(5)
C5 C6 1.381(6)
C5 C10 1.389(6)
C6 C7 1.396(6)
C7 C8 1.377(7)
C8 C9 1.380(8)
C9 C10 1.382(6)
C12 C13 1.514(6)
C13 C18 1.384(6)
C13 C14 1.404(6)
C14 C15 1.387(6)
C15 C16 1.386(6)
C16 C17 1.375(7)
C17 C18 1.382(7)

loop_
_geom_torsion_atom_site_label_1
_geom_torsion_atom_site_label_2
_geom_torsion_atom_site_label_3
_geom_torsion_atom_site_label_4
_geom_torsion
C2 N1 C1 N2 -0.8(5)
C4 N1 C1 N2 178.4(3)
C2 N1 C1 Ag1 -175.0(3)
C4 N1 C1 Ag1 4.2(6)
C3 N2 C1 N1 0.3(5)
C12 N2 C1 N1 173.3(4)
C3 N2 C1 Ag1 175.1(3)
C12 N2 C1 Ag1 -12.0(5)
C1 N1 C2 C3 0.9(5)
C4 N1 C2 C3 -178.3(4)
N1 C2 C3 N2 -0.6(5)
C1 N2 C3 C2 0.2(5)
C12 N2 C3 C2 -172.7(4)
C1 N1 C4 C5 -119.3(4)
C2 N1 C4 C5 59.8(5)
N1 C4 C5 C6 -140.3(4)
N1 C4 C5 C10 41.2(6)
C10 C5 C6 C7 0.5(6)
C4 C5 C6 C7 -178.1(4)
C11 O1 C7 C8 -172.6(4)
C11 O1 C7 C6 7.9(7)
C5 C6 C7 O1 178.5(4)
C5 C6 C7 C8 -1.0(7)
O1 C7 C8 C9 -178.8(4)
C6 C7 C8 C9 0.7(7)
C7 C8 C9 C10 0.0(8)
C8 C9 C10 C5 -0.5(7)
C6 C5 C10 C9 0.3(7)
C4 C5 C10 C9 178.8(4)
C1 N2 C12 C13 -74.3(5)
C3 N2 C12 C13 97.7(5)
N2 C12 C13 C18 -70.9(5)
N2 C12 C13 C14 106.1(4)
C18 C13 C14 C15 0.9(6)
C12 C13 C14 C15 -176.1(4)
C19 O2 C15 C16 -174.3(4)
C19 O2 C15 C14 4.9(7)
C13 C14 C15 O2 179.5(4)
C13 C14 C15 C16 -1.3(6)
O2 C15 C16 C17 -179.6(4)
C14 C15 C16 C17 1.1(7)
C15 C16 C17 C18 -0.4(8)
C16 C17 C18 C13 0.0(8)
C14 C13 C18 C17 -0.2(7)
C12 C13 C18 C17 176.8(4)
